data_7716974
loop_
_publ_author_name
'Parveen, Darakshan'
'Yadav, Rahul Kumar'
'Mondal, Bijan'
'Dallon, Marie'
'Sarazin, Yann'
'Roy, Dipak Kumar'

_publ_section_title
;
 Bis(diiminate)-based boron difluoro complexes: effective synthon for
 bis(borenium) cations.
;
_journal_issue 34
_journal_name_full 'Dalton transactions (Cambridge, England : 2003)'
_journal_page_first 14139
_journal_page_last 14143
_journal_paper_doi 10.1039/d4dt02050b
_journal_volume 53
_journal_year 2024
_chemical_formula_moiety 'C36 H54 B2 N4 O2, 2(C F3 O3 S)'
_chemical_formula_sum 'C38 H54 B2 F6 N4 O8 S2'
_chemical_formula_weight 894.59
_space_group_crystal_system monoclinic
_space_group_IT_number 14
_space_group_name_Hall '-P 2ybc'
_space_group_name_H-M_alt 'P 1 21/c 1'
_atom_sites_solution_hydrogens geom
_audit_creation_date 2024-05-01
_audit_creation_method
;
Olex2 1.5
(compiled 2023.08.24 svn.re1ec1418 for OlexSys, GUI svn.r6817)
;
_audit_update_record
;
2024-05-04 deposited with the CCDC.	2024-08-09 downloaded from the CCDC.
;
_cell_angle_alpha 90
_cell_angle_beta 96.019(11)
_cell_angle_gamma 90
_cell_formula_units_Z 2
_cell_length_a 8.627(3)
_cell_length_b 15.411(5)
_cell_length_c 16.562(5)
_cell_measurement_reflns_used 8242
_cell_measurement_temperature 293(2)
_cell_measurement_theta_max 24.8
_cell_measurement_theta_min 2.8
_cell_volume 2189.8(12)
_computing_cell_refinement 'APEX2/SAINT (Bruker, 2016)'
_computing_data_collection 'APEX2 (Bruker, 2016)'
_computing_data_reduction 'SAINT/XPREP (Bruker, 2016)'
_computing_molecular_graphics 'Olex2 1.5 (Dolomanov et al., 2009)'
_computing_publication_material 'Olex2 1.5 (Dolomanov et al., 2009)'
_computing_structure_refinement 'SHELXL-2019/2 (Sheldrick, 2019)'
_computing_structure_solution 'SHELXT 2018/2 (Sheldrick, 2018)'
_diffrn_ambient_temperature 293(2)
_diffrn_measured_fraction_theta_full 1.000
_diffrn_measured_fraction_theta_max 1.000
_diffrn_measurement_device_type 'Bruker Kappa Apex2 CCD'
_diffrn_measurement_method '\w and \f scan'
_diffrn_radiation_type MoK\a
_diffrn_radiation_wavelength 0.71073
_diffrn_reflns_av_R_equivalents 0.1128
_diffrn_reflns_av_unetI/netI 0.0764
_diffrn_reflns_Laue_measured_fraction_full 1.000
_diffrn_reflns_Laue_measured_fraction_max 1.000
_diffrn_reflns_limit_h_max 10
_diffrn_reflns_limit_h_min -10
_diffrn_reflns_limit_k_max 18
_diffrn_reflns_limit_k_min -18
_diffrn_reflns_limit_l_max 19
_diffrn_reflns_limit_l_min -19
_diffrn_reflns_number 28532
_diffrn_reflns_point_group_measured_fraction_full 1.000
_diffrn_reflns_point_group_measured_fraction_max 1.000
_diffrn_reflns_theta_full 24.995
_diffrn_reflns_theta_max 24.995
_diffrn_reflns_theta_min 2.374
_diffrn_source 'Sealed tube'
_exptl_absorpt_coefficient_mu 0.200
_exptl_absorpt_correction_T_max 1.0000
_exptl_absorpt_correction_T_min 0.9244
_exptl_absorpt_correction_type multi-scan
_exptl_absorpt_process_details
;
 SADABS 2016/2: Krause, L., Herbst-Irmer, R., Sheldrick G.M. & Stalke D.,
 J. Appl. Cryst. 48 (2015) 3-10
;
_exptl_crystal_colour red
_exptl_crystal_colour_primary red
_exptl_crystal_density_diffrn 1.357
_exptl_crystal_description block
_exptl_crystal_F_000 940
_exptl_crystal_size_max 0.3
_exptl_crystal_size_mid 0.3
_exptl_crystal_size_min 0.2
_refine_diff_density_max 0.260
_refine_diff_density_min -0.393
_refine_diff_density_rms 0.058
_refine_ls_extinction_method none
_refine_ls_goodness_of_fit_ref 1.028
_refine_ls_hydrogen_treatment constr
_refine_ls_matrix_type full
_refine_ls_number_parameters 278
_refine_ls_number_reflns 3850
_refine_ls_number_restraints 0
_refine_ls_restrained_S_all 1.028
_refine_ls_R_factor_all 0.0984
_refine_ls_R_factor_gt 0.0496
_refine_ls_shift/su_max 0.000
_refine_ls_shift/su_mean 0.000
_refine_ls_structure_factor_coef Fsqd
_refine_ls_weighting_details 'w=1/[\s^2^(Fo^2^)+(0.0440P)^2^] where P=(Fo^2^+2Fc^2^)/3'
_refine_ls_weighting_scheme calc
_refine_ls_wR_factor_gt 0.0987
_refine_ls_wR_factor_ref 0.1116
_reflns_Friedel_coverage 0.000
_reflns_number_gt 2434
_reflns_number_total 3850
_reflns_threshold_expression 'I > 2\s(I)'
_cod_data_source_file d4dt02050b2.cif
_cod_data_source_block RED
_cod_original_cell_volume 2189.9(12)
_cod_database_code 7716974
_shelx_shelxl_version_number 2019/3
_shelx_space_group_comment
;
The symmetry employed for this shelxl refinement is uniquely defined
by the following loop, which should always be used as a source of
symmetry information in preference to the above space-group names.
They are only intended as comments.
;
_shelx_estimated_absorpt_t_max 0.961
_shelx_estimated_absorpt_t_min 0.942
_olex2_refinement_description
;
1.a Ternary CH refined with riding coordinates:
 C13(H13), C16(H16)
1.b Secondary CH2 refined with riding coordinates:
 C18(H18A,H18B)
1.c Aromatic/amide H refined with riding coordinates:
 C3(H3), C8(H8), C9(H9), C10(H10)
1.d Idealised Me refined as rotating group:
 C1(H1A,H1B,H1C), C5(H5A,H5B,H5C), C12(H12A,H12B,H12C), C14(H14A,H14B,H14C),
 C15(H15A,H15B,H15C), C17(H17A,H17B,H17C)
1.e Idealised tetrahedral OH refined as rotating group:
 O4(H4)
;
_olex2_submission_special_instructions 'No special instructions were received'

loop_
_space_group_symop_operation_xyz
'x, y, z'
'-x, y+1/2, -z+1/2'
'-x, -y, -z'
'x, -y-1/2, z-1/2'

loop_
_atom_site_label
_atom_site_type_symbol
_atom_site_fract_x
_atom_site_fract_y
_atom_site_fract_z
_atom_site_U_iso_or_equiv
_atom_site_adp_type
_atom_site_occupancy
_atom_site_site_symmetry_order
_atom_site_calc_flag
_atom_site_refinement_flags_posn
_atom_site_refinement_flags_adp
_atom_site_refinement_flags_occupancy
_atom_site_disorder_assembly
_atom_site_disorder_group
C1 C 1.1120(3) 0.11993(17) 0.57328(16) 0.0297(7) Uani 1 1 d . . . . .
H1A H 1.014978 0.099442 0.589708 0.045 Uiso 1 1 calc R U . . .
H1B H 1.192275 0.114248 0.617675 0.045 Uiso 1 1 calc R U . . .
H1C H 1.138992 0.086208 0.528067 0.045 Uiso 1 1 calc R U . . .
C2 C 1.0959(3) 0.21275(17) 0.54905(14) 0.0171(6) Uani 1 1 d . . . . .
C3 C 1.1975(3) 0.27443(17) 0.58337(14) 0.0191(6) Uani 1 1 d . . . . .
H3 H 1.275679 0.257018 0.622979 0.023 Uiso 1 1 calc R U . . .
C4 C 1.1889(3) 0.36092(17) 0.56190(15) 0.0187(6) Uani 1 1 d . . . . .
C5 C 1.3005(3) 0.42473(18) 0.60331(16) 0.0283(7) Uani 1 1 d . . . . .
H5A H 1.372352 0.443425 0.566339 0.042 Uiso 1 1 calc R U . . .
H5B H 1.356966 0.397900 0.649767 0.042 Uiso 1 1 calc R U . . .
H5C H 1.244050 0.473913 0.620463 0.042 Uiso 1 1 calc R U . . .
C6 C 0.8607(3) 0.17460(16) 0.46049(14) 0.0168(6) Uani 1 1 d . . . . .
C7 C 0.7347(3) 0.15905(16) 0.50508(15) 0.0187(6) Uani 1 1 d . . . . .
C8 C 0.6192(3) 0.10385(17) 0.47022(16) 0.0257(7) Uani 1 1 d . . . . .
H8 H 0.533823 0.091606 0.498216 0.031 Uiso 1 1 calc R U . . .
C9 C 0.6282(3) 0.06674(17) 0.39506(16) 0.0262(7) Uani 1 1 d . . . . .
H9 H 0.548265 0.030952 0.372484 0.031 Uiso 1 1 calc R U . . .
C10 C 0.7547(3) 0.08254(17) 0.35359(16) 0.0238(7) Uani 1 1 d . . . . .
H10 H 0.760210 0.056096 0.303502 0.029 Uiso 1 1 calc R U . . .
C11 C 0.8751(3) 0.13715(16) 0.38452(15) 0.0188(6) Uani 1 1 d . . . . .
C12 C 0.9587(3) 0.1959(2) 0.25534(16) 0.0406(9) Uani 1 1 d . . . . .
H12A H 0.896178 0.155335 0.222166 0.061 Uiso 1 1 calc R U . . .
H12B H 1.048159 0.211774 0.228692 0.061 Uiso 1 1 calc R U . . .
H12C H 0.898245 0.246789 0.263712 0.061 Uiso 1 1 calc R U . . .
C13 C 1.0119(3) 0.15433(17) 0.33697(15) 0.0225(7) Uani 1 1 d . . . . .
H13 H 1.081043 0.195547 0.368116 0.027 Uiso 1 1 calc R U . . .
C14 C 1.1053(4) 0.07182(19) 0.32560(19) 0.0403(8) Uani 1 1 d . . . . .
H14A H 1.041726 0.031305 0.292916 0.060 Uiso 1 1 calc R U . . .
H14B H 1.137066 0.046413 0.377637 0.060 Uiso 1 1 calc R U . . .
H14C H 1.195862 0.085884 0.299102 0.060 Uiso 1 1 calc R U . . .
C15 C 0.6372(3) 0.29015(18) 0.57465(16) 0.0296(7) Uani 1 1 d . . . . .
H15A H 0.695458 0.327993 0.543060 0.044 Uiso 1 1 calc R U . . .
H15B H 0.628639 0.315880 0.626783 0.044 Uiso 1 1 calc R U . . .
H15C H 0.534924 0.281374 0.547022 0.044 Uiso 1 1 calc R U . . .
C16 C 0.7209(3) 0.20290(17) 0.58594(15) 0.0236(7) Uani 1 1 d . . . . .
H16 H 0.826897 0.214460 0.611024 0.028 Uiso 1 1 calc R U . . .
C17 C 0.6405(3) 0.14643(19) 0.64464(16) 0.0360(8) Uani 1 1 d . . . . .
H17A H 0.533092 0.138734 0.624258 0.054 Uiso 1 1 calc R U . . .
H17B H 0.646893 0.174120 0.696805 0.054 Uiso 1 1 calc R U . . .
H17C H 0.691004 0.090897 0.649813 0.054 Uiso 1 1 calc R U . . .
C18 C 1.0621(3) 0.47807(16) 0.47781(15) 0.0208(6) Uani 1 1 d . . . . .
H18A H 1.033194 0.481336 0.419691 0.025 Uiso 1 1 calc R U . . .
H18B H 1.160795 0.507832 0.490072 0.025 Uiso 1 1 calc R U . . .
C19 C 0.3526(4) 0.3942(2) 0.32820(19) 0.0416(9) Uani 1 1 d . . . . .
B1 B 0.9649(4) 0.3257(2) 0.46490(17) 0.0191(7) Uani 1 1 d . . . . .
F1 F 0.1977(2) 0.39951(15) 0.31042(11) 0.0710(7) Uani 1 1 d . . . . .
F2 F 0.4173(3) 0.43414(13) 0.26871(12) 0.0727(7) Uani 1 1 d . . . . .
F3 F 0.3878(2) 0.44157(12) 0.39539(12) 0.0591(6) Uani 1 1 d . . . . .
N1 N 0.9789(2) 0.23715(12) 0.49247(11) 0.0157(5) Uani 1 1 d . . . . .
N2 N 1.0788(2) 0.38637(13) 0.50287(12) 0.0168(5) Uani 1 1 d . . . . .
O1 O 0.5839(2) 0.29233(13) 0.35338(11) 0.0324(5) Uani 1 1 d . . . . .
O2 O 0.3446(2) 0.25658(13) 0.41139(11) 0.0386(6) Uani 1 1 d . . . . .
O3 O 0.3606(2) 0.24300(14) 0.26625(11) 0.0422(6) Uani 1 1 d . . . . .
O4 O 0.8563(2) 0.35747(11) 0.40882(10) 0.0248(5) Uani 1 1 d . . . . .
H4 H 0.786381 0.321687 0.399359 0.037 Uiso 1 1 calc R U . . .
S1 S 0.41716(8) 0.28307(5) 0.34144(4) 0.0268(2) Uani 1 1 d . . . . .

loop_
_atom_site_aniso_label
_atom_site_aniso_U_11
_atom_site_aniso_U_22
_atom_site_aniso_U_33
_atom_site_aniso_U_23
_atom_site_aniso_U_13
_atom_site_aniso_U_12
C1 0.0281(18) 0.0249(17) 0.0344(17) 0.0060(13) -0.0039(14) 0.0006(13)
C2 0.0177(15) 0.0196(15) 0.0148(14) 0.0016(12) 0.0047(12) 0.0062(12)
C3 0.0147(15) 0.0271(17) 0.0152(14) -0.0007(12) 0.0003(11) 0.0024(12)
C4 0.0151(15) 0.0235(16) 0.0177(14) -0.0049(12) 0.0031(12) 0.0002(12)
C5 0.0205(17) 0.0309(17) 0.0321(17) -0.0062(14) -0.0044(13) -0.0020(13)
C6 0.0172(16) 0.0106(14) 0.0217(15) 0.0018(11) -0.0021(12) -0.0017(11)
C7 0.0174(15) 0.0176(15) 0.0213(15) 0.0015(12) 0.0026(12) 0.0007(12)
C8 0.0207(16) 0.0238(16) 0.0333(17) 0.0028(13) 0.0068(13) -0.0039(13)
C9 0.0251(18) 0.0195(16) 0.0333(18) -0.0016(13) -0.0007(14) -0.0055(12)
C10 0.0272(18) 0.0189(16) 0.0251(16) -0.0065(12) 0.0019(13) -0.0032(13)
C11 0.0205(16) 0.0140(14) 0.0211(15) 0.0011(12) -0.0008(12) 0.0015(12)
C12 0.036(2) 0.059(2) 0.0276(18) 0.0087(16) 0.0077(15) -0.0068(17)
C13 0.0230(17) 0.0210(16) 0.0234(15) -0.0019(12) 0.0025(13) -0.0026(12)
C14 0.036(2) 0.034(2) 0.053(2) -0.0047(16) 0.0181(16) -0.0001(15)
C15 0.0327(18) 0.0290(17) 0.0274(16) -0.0058(13) 0.0053(14) 0.0032(14)
C16 0.0190(16) 0.0261(17) 0.0263(16) -0.0020(13) 0.0053(13) -0.0017(13)
C17 0.039(2) 0.039(2) 0.0310(17) -0.0021(14) 0.0118(15) -0.0019(15)
C18 0.0184(16) 0.0159(15) 0.0284(16) -0.0019(12) 0.0042(12) -0.0026(12)
C19 0.039(2) 0.052(2) 0.036(2) 0.0075(18) 0.0161(17) 0.0144(17)
B1 0.0194(18) 0.0196(17) 0.0185(16) -0.0033(14) 0.0029(14) -0.0002(14)
F1 0.0419(14) 0.1085(19) 0.0627(14) 0.0035(12) 0.0064(11) 0.0413(12)
F2 0.0923(18) 0.0611(14) 0.0736(15) 0.0399(12) 0.0503(13) 0.0430(12)
F3 0.0701(15) 0.0435(12) 0.0683(14) -0.0152(11) 0.0286(11) -0.0025(10)
N1 0.0155(12) 0.0150(12) 0.0165(11) -0.0007(9) 0.0014(10) -0.0009(9)
N2 0.0143(12) 0.0161(12) 0.0202(12) -0.0003(10) 0.0023(10) 0.0006(9)
O1 0.0164(11) 0.0417(13) 0.0376(12) 0.0061(10) -0.0039(9) -0.0031(9)
O2 0.0353(13) 0.0566(15) 0.0248(11) 0.0054(10) 0.0079(10) -0.0153(11)
O3 0.0352(13) 0.0658(16) 0.0241(11) -0.0150(10) -0.0038(10) -0.0113(11)
O4 0.0232(11) 0.0176(11) 0.0311(11) 0.0036(9) -0.0091(9) -0.0048(8)
S1 0.0211(4) 0.0372(5) 0.0213(4) 0.0009(3) -0.0013(3) -0.0061(3)

loop_
_atom_type_symbol
_atom_type_description
_atom_type_scat_dispersion_real
_atom_type_scat_dispersion_imag
_atom_type_scat_source
C C 0.0033 0.0016 'International Tables Vol C Tables 4.2.6.8 and 6.1.1.4'
H H 0.0000 0.0000 'International Tables Vol C Tables 4.2.6.8 and 6.1.1.4'
B B 0.0013 0.0007 'International Tables Vol C Tables 4.2.6.8 and 6.1.1.4'
F F 0.0171 0.0103 'International Tables Vol C Tables 4.2.6.8 and 6.1.1.4'
N N 0.0061 0.0033 'International Tables Vol C Tables 4.2.6.8 and 6.1.1.4'
O O 0.0106 0.0060 'International Tables Vol C Tables 4.2.6.8 and 6.1.1.4'
S S 0.1246 0.1234 'International Tables Vol C Tables 4.2.6.8 and 6.1.1.4'

loop_
_geom_angle_atom_site_label_1
_geom_angle_atom_site_label_2
_geom_angle_atom_site_label_3
_geom_angle
_geom_angle_site_symmetry_1
_geom_angle_site_symmetry_3
_geom_angle_publ_flag
H1A C1 H1B 109.5 . . ?
H1A C1 H1C 109.5 . . ?
H1B C1 H1C 109.5 . . ?
C2 C1 H1A 109.5 . . ?
C2 C1 H1B 109.5 . . ?
C2 C1 H1C 109.5 . . ?
C3 C2 C1 121.1(2) . . ?
N1 C2 C1 119.6(2) . . ?
N1 C2 C3 119.3(2) . . ?
C2 C3 H3 118.4 . . ?
C2 C3 C4 123.2(2) . . ?
C4 C3 H3 118.4 . . ?
C3 C4 C5 120.2(2) . . ?
N2 C4 C3 118.9(2) . . ?
N2 C4 C5 120.9(2) . . ?
C4 C5 H5A 109.5 . . ?
C4 C5 H5B 109.5 . . ?
C4 C5 H5C 109.5 . . ?
H5A C5 H5B 109.5 . . ?
H5A C5 H5C 109.5 . . ?
H5B C5 H5C 109.5 . . ?
C7 C6 C11 123.4(2) . . ?
C7 C6 N1 118.3(2) . . ?
C11 C6 N1 118.2(2) . . ?
C6 C7 C16 121.8(2) . . ?
C8 C7 C6 116.7(2) . . ?
C8 C7 C16 121.4(2) . . ?
C7 C8 H8 119.2 . . ?
C9 C8 C7 121.6(3) . . ?
C9 C8 H8 119.2 . . ?
C8 C9 H9 120.0 . . ?
C10 C9 C8 120.1(3) . . ?
C10 C9 H9 120.0 . . ?
C9 C10 H10 119.1 . . ?
C9 C10 C11 121.7(3) . . ?
C11 C10 H10 119.1 . . ?
C6 C11 C13 123.0(2) . . ?
C10 C11 C6 116.5(2) . . ?
C10 C11 C13 120.6(2) . . ?
H12A C12 H12B 109.5 . . ?
H12A C12 H12C 109.5 . . ?
H12B C12 H12C 109.5 . . ?
C13 C12 H12A 109.5 . . ?
C13 C12 H12B 109.5 . . ?
C13 C12 H12C 109.5 . . ?
C11 C13 C12 111.0(2) . . ?
C11 C13 H13 107.7 . . ?
C11 C13 C14 111.7(2) . . ?
C12 C13 H13 107.7 . . ?
C12 C13 C14 110.8(2) . . ?
C14 C13 H13 107.7 . . ?
C13 C14 H14A 109.5 . . ?
C13 C14 H14B 109.5 . . ?
C13 C14 H14C 109.5 . . ?
H14A C14 H14B 109.5 . . ?
H14A C14 H14C 109.5 . . ?
H14B C14 H14C 109.5 . . ?
H15A C15 H15B 109.5 . . ?
H15A C15 H15C 109.5 . . ?
H15B C15 H15C 109.5 . . ?
C16 C15 H15A 109.5 . . ?
C16 C15 H15B 109.5 . . ?
C16 C15 H15C 109.5 . . ?
C7 C16 C15 111.3(2) . . ?
C7 C16 H16 107.4 . . ?
C7 C16 C17 113.1(2) . . ?
C15 C16 H16 107.4 . . ?
C17 C16 C15 109.8(2) . . ?
C17 C16 H16 107.4 . . ?
C16 C17 H17A 109.5 . . ?
C16 C17 H17B 109.5 . . ?
C16 C17 H17C 109.5 . . ?
H17A C17 H17B 109.5 . . ?
H17A C17 H17C 109.5 . . ?
H17B C17 H17C 109.5 . . ?
C18 C18 H18A 109.6 3_766 . ?
C18 C18 H18B 109.6 3_766 . ?
H18A C18 H18B 108.2 . . ?
N2 C18 C18 110.1(3) . 3_766 ?
N2 C18 H18A 109.6 . . ?
N2 C18 H18B 109.6 . . ?
F1 C19 S1 111.8(2) . . ?
F2 C19 F1 107.1(3) . . ?
F2 C19 F3 106.6(3) . . ?
F2 C19 S1 112.3(2) . . ?
F3 C19 F1 106.5(3) . . ?
F3 C19 S1 112.1(2) . . ?
N1 B1 N2 116.3(2) . . ?
O4 B1 N1 126.5(2) . . ?
O4 B1 N2 117.2(2) . . ?
C2 N1 C6 120.5(2) . . ?
C2 N1 B1 120.9(2) . . ?
B1 N1 C6 118.5(2) . . ?
C4 N2 C18 121.6(2) . . ?
C4 N2 B1 121.4(2) . . ?
B1 N2 C18 117.0(2) . . ?
B1 O4 H4 109.5 . . ?
O1 S1 C19 102.33(14) . . ?
O2 S1 C19 102.29(14) . . ?
O2 S1 O1 115.63(12) . . ?
O3 S1 C19 103.36(14) . . ?
O3 S1 O1 114.05(12) . . ?
O3 S1 O2 116.33(13) . . ?

loop_
_geom_bond_atom_site_label_1
_geom_bond_atom_site_label_2
_geom_bond_distance
_geom_bond_site_symmetry_2
_geom_bond_publ_flag
C1 H1A 0.9600 . ?
C1 H1B 0.9600 . ?
C1 H1C 0.9600 . ?
C1 C2 1.488(4) . ?
C2 C3 1.375(4) . ?
C2 N1 1.357(3) . ?
C3 H3 0.9300 . ?
C3 C4 1.379(3) . ?
C4 C5 1.492(3) . ?
C4 N2 1.348(3) . ?
C5 H5A 0.9600 . ?
C5 H5B 0.9600 . ?
C5 H5C 0.9600 . ?
C6 C7 1.397(3) . ?
C6 C11 1.402(3) . ?
C6 N1 1.462(3) . ?
C7 C8 1.389(3) . ?
C7 C16 1.516(3) . ?
C8 H8 0.9300 . ?
C8 C9 1.379(4) . ?
C9 H9 0.9300 . ?
C9 C10 1.371(4) . ?
C10 H10 0.9300 . ?
C10 C11 1.392(3) . ?
C11 C13 1.509(4) . ?
C12 H12A 0.9600 . ?
C12 H12B 0.9600 . ?
C12 H12C 0.9600 . ?
C12 C13 1.523(3) . ?
C13 H13 0.9800 . ?
C13 C14 1.527(4) . ?
C14 H14A 0.9600 . ?
C14 H14B 0.9600 . ?
C14 H14C 0.9600 . ?
C15 H15A 0.9600 . ?
C15 H15B 0.9600 . ?
C15 H15C 0.9600 . ?
C15 C16 1.528(4) . ?
C16 H16 0.9800 . ?
C16 C17 1.525(4) . ?
C17 H17A 0.9600 . ?
C17 H17B 0.9600 . ?
C17 H17C 0.9600 . ?
C18 C18 1.520(5) 3_766 ?
C18 H18A 0.9700 . ?
C18 H18B 0.9700 . ?
C18 N2 1.476(3) . ?
C19 F1 1.340(3) . ?
C19 F2 1.333(3) . ?
C19 F3 1.339(3) . ?
C19 S1 1.807(3) . ?
B1 N1 1.440(3) . ?
B1 N2 1.451(4) . ?
B1 O4 1.341(3) . ?
O1 S1 1.4384(19) . ?
O2 S1 1.4327(19) . ?
O3 S1 1.4293(19) . ?
O4 H4 0.8200 . ?

loop_
_geom_hbond_atom_site_label_D
_geom_hbond_atom_site_label_H
_geom_hbond_atom_site_label_A
_geom_hbond_distance_DH
_geom_hbond_distance_HA
_geom_hbond_distance_DA
_geom_hbond_angle_DHA
_geom_hbond_site_symmetry_A
_geom_hbond_publ_flag
C3 H3 O3 0.93 2.41 3.215(3) 144.9 4_666 yes
C3 H3 O3 0.93 2.41 3.215(3) 144.9 4_666 yes
O4 H4 O1 0.82 1.89 2.631(2) 150.4 . yes
O4 H4 O1 0.82 1.89 2.631(2) 150.4 . yes

loop_
_geom_torsion_atom_site_label_1
_geom_torsion_atom_site_label_2
_geom_torsion_atom_site_label_3
_geom_torsion_atom_site_label_4
_geom_torsion
_geom_torsion_site_symmetry_1
_geom_torsion_site_symmetry_2
_geom_torsion_site_symmetry_3
_geom_torsion_site_symmetry_4
_geom_torsion_publ_flag
C1 C2 C3 C4 178.9(2) . . . . ?
C1 C2 N1 C6 5.5(3) . . . . ?
C1 C2 N1 B1 -176.9(2) . . . . ?
C2 C3 C4 C5 178.4(2) . . . . ?
C2 C3 C4 N2 -1.9(4) . . . . ?
C3 C2 N1 C6 -174.3(2) . . . . ?
C3 C2 N1 B1 3.3(4) . . . . ?
C3 C4 N2 C18 179.2(2) . . . . ?
C3 C4 N2 B1 3.3(4) . . . . ?
C5 C4 N2 C18 -1.1(4) . . . . ?
C5 C4 N2 B1 -177.0(2) . . . . ?
C6 C7 C8 C9 -0.4(4) . . . . ?
C6 C7 C16 C15 88.3(3) . . . . ?
C6 C7 C16 C17 -147.5(2) . . . . ?
C6 C11 C13 C12 -119.2(3) . . . . ?
C6 C11 C13 C14 116.7(3) . . . . ?
C7 C6 C11 C10 0.5(4) . . . . ?
C7 C6 C11 C13 -179.9(2) . . . . ?
C7 C6 N1 C2 83.2(3) . . . . ?
C7 C6 N1 B1 -94.4(3) . . . . ?
C7 C8 C9 C10 1.4(4) . . . . ?
C8 C7 C16 C15 -89.2(3) . . . . ?
C8 C7 C16 C17 35.0(3) . . . . ?
C8 C9 C10 C11 -1.4(4) . . . . ?
C9 C10 C11 C6 0.4(4) . . . . ?
C9 C10 C11 C13 -179.1(2) . . . . ?
C10 C11 C13 C12 60.3(3) . . . . ?
C10 C11 C13 C14 -63.8(3) . . . . ?
C11 C6 C7 C8 -0.5(4) . . . . ?
C11 C6 C7 C16 -178.2(2) . . . . ?
C11 C6 N1 C2 -100.3(3) . . . . ?
C11 C6 N1 B1 82.0(3) . . . . ?
C16 C7 C8 C9 177.2(2) . . . . ?
C18 C18 N2 C4 -95.6(3) 3_766 . . . ?
C18 C18 N2 B1 80.5(3) 3_766 . . . ?
F1 C19 S1 O1 175.7(2) . . . . ?
F1 C19 S1 O2 -64.2(2) . . . . ?
F1 C19 S1 O3 57.0(2) . . . . ?
F2 C19 S1 O1 55.2(3) . . . . ?
F2 C19 S1 O2 175.3(2) . . . . ?
F2 C19 S1 O3 -63.5(3) . . . . ?
F3 C19 S1 O1 -64.8(2) . . . . ?
F3 C19 S1 O2 55.2(2) . . . . ?
F3 C19 S1 O3 176.5(2) . . . . ?
N1 C2 C3 C4 -1.4(4) . . . . ?
N1 C6 C7 C8 175.7(2) . . . . ?
N1 C6 C7 C16 -1.9(3) . . . . ?
N1 C6 C11 C10 -175.7(2) . . . . ?
N1 C6 C11 C13 3.9(4) . . . . ?
N1 B1 N2 C4 -1.4(4) . . . . ?
N1 B1 N2 C18 -177.5(2) . . . . ?
N2 B1 N1 C2 -2.0(4) . . . . ?
N2 B1 N1 C6 175.7(2) . . . . ?
O4 B1 N1 C2 179.1(3) . . . . ?
O4 B1 N1 C6 -3.3(4) . . . . ?
O4 B1 N2 C4 177.6(2) . . . . ?
O4 B1 N2 C18 1.5(4) . . . . ?
